data_1502905
loop_
_publ_author_name
'Burkhard, Johannes A.'
'Gu\'erot, Carine'
'Knust, Henner'
'Rogers-Evans, Mark'
'Carreira, Erick M.'

_publ_section_title
;
 Synthesis and structural analysis of a new class of azaspiro[3.3]heptanes
 as building blocks for medicinal chemistry.
;
_journal_issue 9
_journal_name_full 'Organic letters'
_journal_page_first 1944
_journal_page_last 1947
_journal_paper_doi 10.1021/ol1003302
_journal_volume 12
_journal_year 2010
_chemical_compound_source 'LOC ETH Zurich'
_chemical_formula_moiety 'C19 H19 Br N2 O3 S '
_chemical_formula_sum 'C19 H19 Br N2 O3 S'
_chemical_formula_weight 435.345
_chemical_name_systematic
;
(4-bromophenyl)(6-tosyl-1,6-diazaspiro[3.3]heptan-1-yl)methanone
;
_space_group_IT_number 14
_symmetry_cell_setting monoclinic
_symmetry_space_group_name_Hall '-P 2ybc'
_symmetry_space_group_name_H-M 'P 1 21/c 1'
_atom_sites_solution_primary direct
_atom_sites_solution_secondary difmap
_audit_creation_method maXus
_cell_angle_alpha 90.00
_cell_angle_beta 100.420(2)
_cell_angle_gamma 90.00
_cell_formula_units_Z 4
_cell_length_a 16.3389(5)
_cell_length_b 17.2034(6)
_cell_length_c 6.7010(2)
_cell_measurement_reflns_used 14007
_cell_measurement_temperature 173
_cell_measurement_theta_max 27.485
_cell_measurement_theta_min 2.425
_cell_volume 1852.49(10)
_computing_cell_refinement 'HKL Scalepack (Otwinowski & Minor 1997)'
_computing_data_collection KappaCCD
_computing_data_reduction 'Denzo and Scalepak (Otwinowski & Minor, 1997)'
_computing_structure_refinement 'SHELXL-97 (Sheldrick, 1997)'
_computing_structure_solution 'SIR97(Altomare et al., J. Appl. Cryst.,1999)'
_diffrn_ambient_temperature 173
_diffrn_measured_fraction_theta_full 0.996
_diffrn_measured_fraction_theta_max 0.996
_diffrn_measurement_device KappaCCD
_diffrn_measurement_method CCD
_diffrn_orient_matrix_type X=UH
_diffrn_orient_matrix_UB_11 -0.09693
_diffrn_orient_matrix_UB_12 -0.07229
_diffrn_orient_matrix_UB_13 0.09167
_diffrn_orient_matrix_UB_21 -0.04329
_diffrn_orient_matrix_UB_22 0.03373
_diffrn_orient_matrix_UB_23 -0.01917
_diffrn_orient_matrix_UB_31 -0.01903
_diffrn_orient_matrix_UB_32 -0.04579
_diffrn_orient_matrix_UB_33 -0.03760
_diffrn_radiation_source 'fine-focus sealed tube'
_diffrn_radiation_type ' MoK\a'
_diffrn_radiation_wavelength_id all
_diffrn_reflns_av_R_equivalents 0.12
_diffrn_reflns_limit_h_max 21
_diffrn_reflns_limit_h_min -21
_diffrn_reflns_limit_k_max 22
_diffrn_reflns_limit_k_min -17
_diffrn_reflns_limit_l_max 8
_diffrn_reflns_limit_l_min -8
_diffrn_reflns_number 16779
_diffrn_reflns_theta_full 27.46
_diffrn_reflns_theta_max 27.46
_diffrn_reflns_theta_min 3.47
_exptl_absorpt_coefficient_mu 2.353
_exptl_absorpt_correction_T_max 0.965
_exptl_absorpt_correction_T_min 0.689
_exptl_absorpt_correction_type integration
_exptl_absorpt_process_details
;
Gaussian integration (Coppens, 1970)
;
_exptl_crystal_colour Colourless
_exptl_crystal_density_diffrn 1.561
_exptl_crystal_density_method 'not measured'
_exptl_crystal_description needle
_exptl_crystal_F_000 888.0
_exptl_crystal_size_max .27
_exptl_crystal_size_mid .06
_exptl_crystal_size_min .009
_refine_diff_density_max 0.482
_refine_diff_density_min -0.866
_refine_diff_density_rms 0.072
_refine_ls_extinction_method none
_refine_ls_goodness_of_fit_ref 0.977
_refine_ls_hydrogen_treatment mixed
_refine_ls_matrix_type full
_refine_ls_number_parameters 303
_refine_ls_number_reflns 4227
_refine_ls_number_restraints 0
_refine_ls_restrained_S_all 0.977
_refine_ls_R_factor_all 0.0721
_refine_ls_R_factor_gt 0.0466
_refine_ls_shift/su_max 0.001
_refine_ls_shift/su_mean 0.000
_refine_ls_structure_factor_coef Fsqd
_refine_ls_weighting_details 'calc w=1/[\s^2^(Fo^2^)+ (0.1000P)^2^+0.0000P] where P=(Fo^2^+2Fc^2^)/3'
_refine_ls_weighting_scheme calc
_refine_ls_wR_factor_gt 0.1340
_refine_ls_wR_factor_ref 0.1546
_reflns_number_gt 3117
_reflns_number_total 4227
_reflns_threshold_expression >2sigma(I)
_cod_data_source_file ol1003302_si_005.cif
_cod_data_source_block global
_cod_depositor_comments
;
The following automatic conversions were performed:

'_symmetry_cell_setting' value 'Monoclinic' changed to 'monoclinic'
according to /home/saulius/struct/CIF-dictionaries/cif_core.dic
dictionary named 'cif_core.dic' version 2.4.2 from 2011-04-26.

Automatic conversion script
Id: cif_fix_values 1715 2011-07-08 13:25:40Z adriana 
;
_cod_original_sg_symbol_H-M 'P 21/c        '
_cod_original_formula_sum 'C19 H19 Br N2 O3 S '
_cod_database_code 1502905

loop_
_symmetry_equiv_pos_as_xyz
+X,+Y,+Z
-X,-Y,-Z
'-X,+Y+ 1/2,-Z+ 1/2'
'+X,-Y+ 1/2,+Z+ 1/2'

loop_
_atom_site_label
_atom_site_type_symbol
_atom_site_fract_x
_atom_site_fract_y
_atom_site_fract_z
_atom_site_U_iso_or_equiv
_atom_site_adp_type
_atom_site_occupancy
_atom_site_symmetry_multiplicity
_atom_site_calc_flag
_atom_site_refinement_flags
Br7 Br 0.86846(2) 0.18297(2) -0.02038(7) 0.05511(19) Uani 1 1 d .
S17 S 0.21402(5) 0.09713(5) 0.41106(12) 0.0325(2) Uani 1 1 d .
O9 O 0.52602(16) 0.1206(2) 0.4036(4) 0.0535(7) Uani 1 1 d .
O18 O 0.19744(16) 0.16685(15) 0.5149(4) 0.0420(6) Uani 1 1 d .
O19 O 0.20460(15) 0.02207(15) 0.4970(4) 0.0405(6) Uani 1 1 d .
N10 N 0.45588(17) 0.11668(19) 0.0836(4) 0.0401(7) Uani 1 1 d .
N15 N 0.31127(17) 0.10352(16) 0.3860(4) 0.0366(6) Uani 1 1 d .
C1 C 0.6078(2) 0.1349(2) 0.1457(5) 0.0378(7) Uani 1 1 d .
C2 C 0.6800(2) 0.1139(2) 0.2763(6) 0.0427(8) Uani 1 1 d .
C3 C 0.7575(2) 0.1271(2) 0.2268(7) 0.0470(9) Uani 1 1 d .
C4 C 0.7624(2) 0.1617(2) 0.0446(6) 0.0425(8) Uani 1 1 d .
C5 C 0.6919(3) 0.1817(2) -0.0905(7) 0.0513(10) Uani 1 1 d .
C6 C 0.6136(3) 0.1676(3) -0.0415(7) 0.0520(10) Uani 1 1 d .
C8 C 0.5273(2) 0.1233(2) 0.2194(5) 0.0393(8) Uani 1 1 d .
C11 C 0.3725(2) 0.1078(2) 0.1305(5) 0.0369(7) Uani 1 1 d .
C12 C 0.3386(3) 0.1013(3) -0.0993(6) 0.0468(9) Uani 1 1 d .
C13 C 0.4279(3) 0.1085(3) -0.1380(6) 0.0508(9) Uani 1 1 d .
C14 C 0.3509(2) 0.0434(2) 0.2721(6) 0.0381(7) Uani 1 1 d .
C16 C 0.3382(2) 0.1678(2) 0.2636(6) 0.0412(8) Uani 1 1 d .
C20 C 0.15054(19) 0.09964(19) 0.1679(5) 0.0319(6) Uani 1 1 d .
C21 C 0.1295(2) 0.0303(2) 0.0652(5) 0.0372(7) Uani 1 1 d .
C22 C 0.0785(2) 0.0328(2) -0.1251(5) 0.0394(7) Uani 1 1 d .
C23 C 0.0472(2) 0.1032(2) -0.2097(5) 0.0363(7) Uani 1 1 d .
C24 C 0.0688(2) 0.1712(2) -0.1028(5) 0.0341(7) Uani 1 1 d .
C25 C 0.1210(2) 0.1703(2) 0.0862(5) 0.0340(7) Uani 1 1 d .
C26 C -0.0090(2) 0.1052(2) -0.4162(5) 0.0456(8) Uani 1 1 d .
H2 H 0.676(3) 0.094(3) 0.395(8) 0.060(13) Uiso 1 1 d .
H3 H 0.804(3) 0.115(3) 0.313(7) 0.053(12) Uiso 1 1 d .
H5 H 0.691(3) 0.208(3) -0.219(7) 0.062(13) Uiso 1 1 d .
H6 H 0.565(3) 0.184(2) -0.135(7) 0.055(13) Uiso 1 1 d .
H12A H 0.311(3) 0.059(3) -0.138(6) 0.043(11) Uiso 1 1 d .
H12B H 0.307(3) 0.148(3) -0.146(7) 0.061(13) Uiso 1 1 d .
H13A H 0.449(3) 0.068(3) -0.184(7) 0.046(11) Uiso 1 1 d .
H13B H 0.436(3) 0.154(3) -0.217(7) 0.058(13) Uiso 1 1 d .
H14A H 0.312(2) 0.007(2) 0.203(6) 0.039(10) Uiso 1 1 d .
H14B H 0.390(3) 0.020(3) 0.343(7) 0.053(13) Uiso 1 1 d .
H16A H 0.289(3) 0.202(3) 0.188(6) 0.045(11) Uiso 1 1 d .
H16B H 0.382(3) 0.199(3) 0.337(7) 0.050(11) Uiso 1 1 d .
H21 H 0.141(2) -0.020(2) 0.129(6) 0.037(9) Uiso 1 1 d .
H22 H 0.069(3) -0.018(3) -0.198(7) 0.065(14) Uiso 1 1 d .
H24 H 0.047(3) 0.219(3) -0.157(7) 0.053(12) Uiso 1 1 d .
H25 H 0.135(2) 0.216(3) 0.160(6) 0.042(10) Uiso 1 1 d .
H26A H -0.0559 0.0605 -0.4236 0.074(15) Uiso 1 1 calc R
H26B H 0.0275 0.0951 -0.5328 0.065(14) Uiso 1 1 calc R
H26C H -0.0388 0.1614 -0.4393 0.082(16) Uiso 1 1 calc R

loop_
_atom_site_aniso_label
_atom_site_aniso_U_11
_atom_site_aniso_U_22
_atom_site_aniso_U_33
_atom_site_aniso_U_23
_atom_site_aniso_U_13
_atom_site_aniso_U_12
Br7 0.0470(3) 0.0386(2) 0.0894(4) -0.00387(18) 0.0380(2) -0.00561(15)
S17 0.0332(4) 0.0333(4) 0.0316(4) -0.0004(3) 0.0079(3) 0.0003(3)
O9 0.0368(13) 0.086(2) 0.0382(13) 0.0094(13) 0.0072(11) -0.0085(13)
O18 0.0492(14) 0.0426(14) 0.0357(12) -0.0060(10) 0.0113(11) 0.0055(11)
O19 0.0418(12) 0.0408(14) 0.0394(12) 0.0088(10) 0.0083(10) -0.0015(10)
N10 0.0318(14) 0.0572(19) 0.0315(14) 0.0014(13) 0.0061(11) -0.0029(13)
N15 0.0335(14) 0.0353(15) 0.0417(15) -0.0031(12) 0.0083(12) -0.0027(11)
C1 0.0354(16) 0.0368(18) 0.0422(17) 0.0077(14) 0.0100(14) -0.0012(14)
C2 0.0382(18) 0.044(2) 0.047(2) 0.0136(16) 0.0116(16) 0.0018(15)
C3 0.0370(18) 0.042(2) 0.062(2) 0.0113(18) 0.0092(18) 0.0016(16)
C4 0.0380(17) 0.0308(17) 0.064(2) 0.0032(16) 0.0240(17) -0.0004(14)
C5 0.052(2) 0.055(2) 0.052(2) 0.0145(18) 0.0234(19) 0.0000(17)
C6 0.043(2) 0.066(3) 0.049(2) 0.0165(19) 0.0113(18) -0.0006(18)
C8 0.0348(17) 0.047(2) 0.0356(17) 0.0065(14) 0.0064(14) 0.0000(14)
C11 0.0308(15) 0.0439(19) 0.0349(16) 0.0003(14) 0.0030(13) -0.0031(13)
C12 0.045(2) 0.054(3) 0.0370(18) -0.0030(17) -0.0023(16) -0.0059(19)
C13 0.054(2) 0.064(3) 0.0346(18) -0.0035(18) 0.0086(17) -0.003(2)
C14 0.0320(16) 0.0386(19) 0.0440(19) -0.0016(15) 0.0075(15) 0.0015(15)
C16 0.0335(17) 0.0399(19) 0.052(2) -0.0017(16) 0.0114(16) -0.0066(15)
C20 0.0296(14) 0.0327(16) 0.0351(15) -0.0018(12) 0.0107(12) -0.0003(12)
C21 0.0381(17) 0.0301(17) 0.0426(18) 0.0007(14) 0.0052(14) 0.0009(13)
C22 0.0410(17) 0.0341(18) 0.0417(18) -0.0036(14) 0.0035(15) 0.0001(14)
C23 0.0311(15) 0.0417(18) 0.0374(16) 0.0009(14) 0.0099(13) 0.0013(13)
C24 0.0333(16) 0.0336(17) 0.0365(16) 0.0066(13) 0.0090(13) 0.0036(13)
C25 0.0338(16) 0.0300(16) 0.0406(17) -0.0035(14) 0.0132(14) -0.0015(13)
C26 0.045(2) 0.052(2) 0.0367(18) 0.0011(15) -0.0008(15) 0.0051(16)

loop_
_atom_type_symbol
_atom_type_description
_atom_type_scat_dispersion_real
_atom_type_scat_dispersion_imag
_atom_type_scat_source
C C 0.0033 0.0016 'International Tables Vol C Tables 4.2.6.8 and 6.1.1.4'
H H 0.0000 0.0000 'International Tables Vol C Tables 4.2.6.8 and 6.1.1.4'
Br Br -0.2901 2.4595 'International Tables Vol C Tables 4.2.6.8 and 6.1.1.4'
N N 0.0061 0.0033 'International Tables Vol C Tables 4.2.6.8 and 6.1.1.4'
O O 0.0106 0.0060 'International Tables Vol C Tables 4.2.6.8 and 6.1.1.4'
S S 0.1246 0.1234 'International Tables Vol C Tables 4.2.6.8 and 6.1.1.4'

loop_
_diffrn_radiation_wavelength
0.71073

loop_
_exptl_crystal_face_index_h
_exptl_crystal_face_index_k
_exptl_crystal_face_index_l
_exptl_crystal_face_perp_dist
2 1 -1 0.113
-2 0 1 0.139
0 1 0 0.012
0 -1 0 0.048
0 0 1 0.007
0 0 -1 0.007

loop_
_geom_angle_atom_site_label_1
_geom_angle_atom_site_label_2
_geom_angle_atom_site_label_3
_geom_angle
O19 S17 O18 120.94(15)
O19 S17 N15 106.22(15)
O18 S17 N15 105.44(15)
O19 S17 C20 107.73(15)
O18 S17 C20 107.19(15)
N15 S17 C20 108.89(14)
C8 N10 C11 126.2(3)
C8 N10 C13 139.3(3)
C11 N10 C13 94.3(3)
C16 N15 C14 92.0(3)
C16 N15 S17 119.8(2)
C14 N15 S17 121.6(2)
C2 C1 C6 119.1(3)
C2 C1 C8 117.1(3)
C6 C1 C8 123.9(3)
C1 C2 C3 121.1(3)
C4 C3 C2 119.2(4)
C3 C4 C5 121.2(3)
C3 C4 Br7 119.4(3)
C5 C4 Br7 119.4(3)
C4 C5 C6 119.7(4)
C1 C6 C5 119.7(4)
O9 C8 N10 120.0(3)
O9 C8 C1 120.5(3)
N10 C8 C1 119.5(3)
N10 C11 C16 120.5(3)
N10 C11 C14 122.3(3)
C16 C11 C14 88.7(3)
N10 C11 C12 88.4(2)
C16 C11 C12 121.7(3)
C14 C11 C12 118.8(3)
C13 C12 C11 89.0(3)
N10 C13 C12 88.2(3)
N15 C14 C11 89.2(3)
N15 C16 C11 89.7(3)
C25 C20 C21 121.4(3)
C25 C20 S17 119.4(3)
C21 C20 S17 119.2(3)
C20 C21 C22 118.7(3)
C21 C22 C23 121.0(3)
C24 C23 C22 118.9(3)
C24 C23 C26 120.6(3)
C22 C23 C26 120.5(3)
C23 C24 C25 121.2(3)
C20 C25 C24 118.8(3)
C1 C2 H2 119(3)
C3 C2 H2 120(3)
C4 C3 H3 120(3)
C2 C3 H3 121(3)
C4 C5 H5 125(3)
C6 C5 H5 115(3)
C1 C6 H6 121(3)
C5 C6 H6 119(3)
C13 C12 H12A 119(3)
C11 C12 H12A 116(3)
C13 C12 H12B 110(3)
C11 C12 H12B 110(3)
H12A C12 H12B 111(4)
N10 C13 H13A 111(3)
C12 C13 H13A 117(3)
N10 C13 H13B 115(3)
C12 C13 H13B 113(3)
H13A C13 H13B 111(4)
N15 C14 H14A 113(2)
C11 C14 H14A 112(2)
N15 C14 H14B 114(3)
C11 C14 H14B 118(3)
H14A C14 H14B 109(4)
N15 C16 H16A 114(2)
C11 C16 H16A 115(2)
N15 C16 H16B 114(3)
C11 C16 H16B 111(3)
H16A C16 H16B 112(4)
C20 C21 H21 123(2)
C22 C21 H21 118(2)
C21 C22 H22 116(3)
C23 C22 H22 123(3)
C23 C24 H24 120(3)
C25 C24 H24 119(3)
C20 C25 H25 120(3)
C24 C25 H25 122(3)
C23 C26 H26A 109.5
C23 C26 H26B 109.5
H26A C26 H26B 109.5
C23 C26 H26C 109.5
H26A C26 H26C 109.5
H26B C26 H26C 109.5

loop_
_geom_bond_atom_site_label_1
_geom_bond_atom_site_label_2
_geom_bond_distance
Br7 C4 1.897(3)
S17 O19 1.434(2)
S17 O18 1.437(2)
S17 N15 1.631(3)
S17 C20 1.767(3)
O9 C8 1.239(4)
N10 C8 1.349(4)
N10 C11 1.461(4)
N10 C13 1.479(5)
N15 C16 1.490(5)
N15 C14 1.501(4)
C1 C2 1.383(5)
C1 C6 1.394(5)
C1 C8 1.500(4)
C2 C3 1.385(5)
C3 C4 1.373(6)
C4 C5 1.374(6)
C5 C6 1.398(6)
C11 C16 1.535(5)
C11 C14 1.540(5)
C11 C12 1.543(5)
C12 C13 1.532(6)
C20 C25 1.384(5)
C20 C21 1.389(5)
C21 C22 1.392(5)
C22 C23 1.395(5)
C23 C24 1.384(5)
C23 C26 1.517(5)
C24 C25 1.393(5)
C2 H2 0.88(5)
C3 H3 0.89(5)
C5 H5 0.97(5)
C6 H6 0.97(5)
C12 H12A 0.87(5)
C12 H12B 0.98(5)
C13 H13A 0.86(5)
C13 H13B 0.96(5)
C14 H14A 0.95(4)
C14 H14B 0.84(5)
C16 H16A 1.04(4)
C16 H16B 0.95(5)
C21 H21 0.97(4)
C22 H22 1.00(5)
C24 H24 0.94(5)
C25 H25 0.93(4)
C26 H26A 1.0800
C26 H26B 1.0800
C26 H26C 1.0800

loop_
_geom_torsion_atom_site_label_1
_geom_torsion_atom_site_label_2
_geom_torsion_atom_site_label_3
_geom_torsion_atom_site_label_4
_geom_torsion
O19 S17 N15 C16 167.9(3)
O18 S17 N15 C16 -62.6(3)
C20 S17 N15 C16 52.1(3)
O19 S17 N15 C14 54.4(3)
O18 S17 N15 C14 -176.1(3)
C20 S17 N15 C14 -61.3(3)
C6 C1 C2 C3 2.0(6)
C8 C1 C2 C3 -175.8(4)
C1 C2 C3 C4 0.0(6)
C2 C3 C4 C5 -1.4(6)
C2 C3 C4 Br7 178.0(3)
C3 C4 C5 C6 0.7(6)
Br7 C4 C5 C6 -178.7(3)
C2 C1 C6 C5 -2.7(6)
C8 C1 C6 C5 175.0(4)
C4 C5 C6 C1 1.3(7)
C11 N10 C8 O9 1.4(6)
C13 N10 C8 O9 -172.0(5)
C11 N10 C8 C1 -177.9(3)
C13 N10 C8 C1 8.8(7)
C2 C1 C8 O9 23.3(6)
C6 C1 C8 O9 -154.4(4)
C2 C1 C8 N10 -157.4(4)
C6 C1 C8 N10 24.9(6)
C8 N10 C11 C16 56.3(5)
C13 N10 C11 C16 -128.1(4)
C8 N10 C11 C14 -53.7(5)
C13 N10 C11 C14 122.0(4)
C8 N10 C11 C12 -177.3(4)
C13 N10 C11 C12 -1.6(3)
N10 C11 C12 C13 1.6(3)
C16 C11 C12 C13 127.0(4)
C14 C11 C12 C13 -124.9(4)
C8 N10 C13 C12 176.3(5)
C11 N10 C13 C12 1.6(3)
C11 C12 C13 N10 -1.5(3)
C16 N15 C14 C11 -4.9(3)
S17 N15 C14 C11 122.3(3)
N10 C11 C14 N15 130.6(3)
C16 C11 C14 N15 4.8(3)
C12 C11 C14 N15 -121.3(3)
C14 N15 C16 C11 4.9(3)
S17 N15 C16 C11 -123.7(2)
N10 C11 C16 N15 -132.1(3)
C14 C11 C16 N15 -4.8(3)
C12 C11 C16 N15 118.8(3)
O19 S17 C20 C25 153.9(3)
O18 S17 C20 C25 22.3(3)
N15 S17 C20 C25 -91.3(3)
O19 S17 C20 C21 -24.3(3)
O18 S17 C20 C21 -155.9(3)
N15 S17 C20 C21 90.5(3)
C25 C20 C21 C22 0.9(5)
S17 C20 C21 C22 179.1(3)
C20 C21 C22 C23 -1.6(5)
C21 C22 C23 C24 1.1(5)
C21 C22 C23 C26 -179.4(3)
C22 C23 C24 C25 0.1(5)
C26 C23 C24 C25 -179.5(3)
C21 C20 C25 C24 0.2(5)
S17 C20 C25 C24 -178.0(2)
C23 C24 C25 C20 -0.7(5)
